data_4314052
loop_
_publ_author_name
'Timothy J. Boyle'
'Nicholas L. Andrews'
'Mark A. Rodriguez'
'Charles Campana'
'Timothy Yiu'

_publ_section_title
;
 Structural Variations of Potassium Aryloxides
;
_journal_name_full 'Inorganic Chemistry'
_journal_page_first 5357
_journal_page_last 5366
_journal_paper_doi 10.1021/ic034222k
_journal_volume 42
_journal_year 2003
_chemical_formula_sum 'C12 H17 K O'
_chemical_formula_weight 216.36
_chemical_name_common '[K(DIP)]infinite'
_chemical_name_systematic
; 
 ? 
;
_space_group_IT_number 4
_symmetry_cell_setting monoclinic
_symmetry_space_group_name_Hall 'P 2yb'
_symmetry_space_group_name_H-M 'P 1 21 1'
_atom_sites_solution_hydrogens geom
_atom_sites_solution_primary direct
_atom_sites_solution_secondary difmap
_audit_creation_method SHELXL-97
_cell_angle_alpha 90.00
_cell_angle_beta 101.368(6)
_cell_angle_gamma 90.00
_cell_formula_units_Z 2
_cell_length_a 9.698(4)
_cell_length_b 6.530(3)
_cell_length_c 10.034(4)
_cell_measurement_temperature 168(2)
_cell_volume 623.0(5)
_computing_cell_refinement 'Bruker SMART'
_computing_data_collection 'Bruker SMART'
_computing_data_reduction 'Bruker SHELXTL'
_computing_molecular_graphics 'Bruker SHELXTL'
_computing_publication_material 'Bruker SHELXTL'
_computing_structure_refinement 'SHELXL-97 (Sheldrick, 1997)'
_computing_structure_solution 'SHELXS-97 (Sheldrick, 1990)'
_diffrn_ambient_temperature 168(2)
_diffrn_measured_fraction_theta_full 0.994
_diffrn_measured_fraction_theta_max 0.994
_diffrn_measurement_device_type 'CCD area detector'
_diffrn_measurement_method 'phi and omega scans'
_diffrn_radiation_monochromator graphite
_diffrn_radiation_source 'fine-focus sealed tube'
_diffrn_radiation_type MoK\a
_diffrn_radiation_wavelength 0.71073
_diffrn_reflns_av_R_equivalents 0.0255
_diffrn_reflns_av_sigmaI/netI 0.0387
_diffrn_reflns_limit_h_max 12
_diffrn_reflns_limit_h_min -12
_diffrn_reflns_limit_k_max 7
_diffrn_reflns_limit_k_min -8
_diffrn_reflns_limit_l_max 12
_diffrn_reflns_limit_l_min -12
_diffrn_reflns_number 5046
_diffrn_reflns_theta_full 26.41
_diffrn_reflns_theta_max 26.41
_diffrn_reflns_theta_min 2.07
_exptl_absorpt_coefficient_mu 0.395
_exptl_absorpt_correction_type 'SADABS (V2.03)'
_exptl_crystal_colour colorless
_exptl_crystal_density_diffrn 1.153
_exptl_crystal_density_method 'not measured'
_exptl_crystal_description plate
_exptl_crystal_F_000 232
_exptl_crystal_size_max .03
_exptl_crystal_size_min .15
_refine_diff_density_max 0.228
_refine_diff_density_min -0.149
_refine_diff_density_rms 0.035
_refine_ls_abs_structure_details 'Flack H D (1983), Acta Cryst. A39, 876-881'
_refine_ls_abs_structure_Flack 0(10)
_refine_ls_extinction_method none
_refine_ls_goodness_of_fit_ref 1.037
_refine_ls_hydrogen_treatment mixed
_refine_ls_matrix_type full
_refine_ls_number_parameters 131
_refine_ls_number_reflns 2405
_refine_ls_number_restraints 1
_refine_ls_restrained_S_all 1.037
_refine_ls_R_factor_all 0.0434
_refine_ls_R_factor_gt 0.0338
_refine_ls_shift/su_max 0.000
_refine_ls_shift/su_mean 0.000
_refine_ls_structure_factor_coef Fsqd
_refine_ls_weighting_details 'calc w=1/[\s^2^(Fo^2^)+(0.0352P)^2^+0.0660P] where P=(Fo^2^+2Fc^2^)/3'
_refine_ls_weighting_scheme calc
_refine_ls_wR_factor_gt 0.0741
_refine_ls_wR_factor_ref 0.0780
_reflns_number_gt 2072
_reflns_number_total 2405
_reflns_threshold_expression >2sigma(I)
_cod_data_source_file ic034222ksi20030227_032620_09.cif
_cod_data_source_block na092s
_cod_depositor_comments
;
The following automatic conversions were performed:

'_symmetry_cell_setting' value 'Monoclinic' changed to 'monoclinic'
according to the built-in table from CIF Core dictionary named
'cif_core.dic' version 2.4.1 from 2010-06-29.

Automatic conversion script
Id: cif_fix_values 1646 2011-03-28 12:23:43Z adriana 
;
_cod_original_cell_volume 622.9(4)
_cod_database_code 4314052

loop_
_symmetry_equiv_pos_as_xyz
'x, y, z'
'-x, y+1/2, -z'

loop_
_atom_site_label
_atom_site_type_symbol
_atom_site_fract_x
_atom_site_fract_y
_atom_site_fract_z
_atom_site_U_iso_or_equiv
_atom_site_adp_type
_atom_site_occupancy
_atom_site_symmetry_multiplicity
_atom_site_calc_flag
_atom_site_refinement_flags
_atom_site_disorder_assembly
_atom_site_disorder_group
K1 K 0.64442(5) 0.65576(8) 0.98425(5) 0.04427(15) Uani 1 1 d . . .
O1 O 0.39177(14) 0.5301(2) 0.95257(15) 0.0342(4) Uani 1 1 d . . .
C1 C 0.29561(17) 0.6571(4) 0.97683(18) 0.0272(4) Uani 1 1 d . . .
C2 C 0.2045(2) 0.7618(3) 0.8672(2) 0.0295(5) Uani 1 1 d . . .
C3 C 0.1001(2) 0.8913(3) 0.8952(2) 0.0348(5) Uani 1 1 d . . .
H3 H 0.0403 0.9587 0.8219 0.042 Uiso 1 1 calc R . .
C4 C 0.0802(2) 0.9257(4) 1.0272(2) 0.0384(6) Uani 1 1 d . . .
H4 H 0.0072 1.0132 1.0438 0.046 Uiso 1 1 calc R . .
C5 C 0.1700(2) 0.8289(4) 1.1342(2) 0.0359(5) Uani 1 1 d . . .
H5 H 0.1577 0.8523 1.2246 0.043 Uiso 1 1 calc R . .
C6 C 0.2773(2) 0.6987(3) 1.1124(2) 0.0302(5) Uani 1 1 d . . .
C7 C 0.2216(3) 0.7152(4) 0.7232(2) 0.0410(6) Uani 1 1 d . . .
H7 H 0.3238 0.6878 0.7273 0.049 Uiso 1 1 calc R . .
C8 C 0.1803(4) 0.8921(6) 0.6229(3) 0.0771(10) Uani 1 1 d . . .
H8A H 0.2254 1.0186 0.6622 0.116 Uiso 1 1 calc R . .
H8B H 0.0780 0.9094 0.6046 0.116 Uiso 1 1 calc R . .
H8C H 0.2113 0.8615 0.5378 0.116 Uiso 1 1 calc R . .
C9 C 0.1428(4) 0.5184(6) 0.6727(3) 0.0814(11) Uani 1 1 d . . .
H9A H 0.0413 0.5417 0.6612 0.122 Uiso 1 1 calc R . .
H9B H 0.1710 0.4089 0.7393 0.122 Uiso 1 1 calc R . .
H9C H 0.1655 0.4785 0.5854 0.122 Uiso 1 1 calc R . .
C10 C 0.3754(2) 0.5993(3) 1.2317(2) 0.0401(6) Uani 1 1 d . . .
H10 H 0.4457 0.5169 1.1938 0.048 Uiso 1 1 calc R . .
C11 C 0.2957(3) 0.4506(5) 1.3088(3) 0.0613(8) Uani 1 1 d . . .
H11A H 0.2466 0.3480 1.2455 0.092 Uiso 1 1 calc R . .
H11B H 0.2272 0.5272 1.3490 0.092 Uiso 1 1 calc R . .
H11C H 0.3627 0.3821 1.3809 0.092 Uiso 1 1 calc R . .
C12 C 0.4573(3) 0.7565(5) 1.3297(3) 0.0650(8) Uani 1 1 d . . .
H12A H 0.3912 0.8430 1.3665 0.097 Uiso 1 1 calc R . .
H12B H 0.5142 0.8420 1.2811 0.097 Uiso 1 1 calc R . .
H12C H 0.5191 0.6850 1.4044 0.097 Uiso 1 1 calc R . .

loop_
_atom_site_aniso_label
_atom_site_aniso_U_11
_atom_site_aniso_U_22
_atom_site_aniso_U_33
_atom_site_aniso_U_23
_atom_site_aniso_U_13
_atom_site_aniso_U_12
K1 0.0338(2) 0.0308(2) 0.0687(4) 0.0006(3) 0.0114(2) 0.0034(3)
O1 0.0284(8) 0.0316(8) 0.0424(9) -0.0022(7) 0.0066(7) 0.0072(6)
C1 0.0214(8) 0.0231(8) 0.0366(10) 0.0005(12) 0.0047(7) -0.0018(11)
C2 0.0252(10) 0.0281(11) 0.0347(12) 0.0013(9) 0.0048(9) -0.0032(9)
C3 0.0250(11) 0.0337(12) 0.0436(14) 0.0062(11) 0.0021(10) 0.0018(9)
C4 0.0283(12) 0.0332(12) 0.0559(16) -0.0025(11) 0.0139(11) 0.0039(10)
C5 0.0347(12) 0.0362(12) 0.0386(14) -0.0055(10) 0.0117(10) -0.0042(10)
C6 0.0266(10) 0.0303(15) 0.0332(12) -0.0005(9) 0.0045(8) -0.0046(8)
C7 0.0381(12) 0.0530(17) 0.0313(12) 0.0042(10) 0.0054(10) 0.0009(10)
C8 0.098(3) 0.091(3) 0.0458(19) 0.0244(19) 0.0216(18) 0.024(2)
C9 0.108(3) 0.093(3) 0.0471(18) -0.0207(18) 0.0230(18) -0.041(2)
C10 0.0375(12) 0.0451(16) 0.0363(13) 0.0017(10) 0.0038(10) -0.0007(9)
C11 0.0601(18) 0.071(2) 0.0505(16) 0.0259(15) 0.0052(13) 0.0003(15)
C12 0.0571(17) 0.077(2) 0.0520(18) -0.0117(16) -0.0122(14) -0.0048(16)

loop_
_atom_type_symbol
_atom_type_description
_atom_type_scat_dispersion_real
_atom_type_scat_dispersion_imag
_atom_type_scat_source
C C 0.0033 0.0016 'International Tables Vol C Tables 4.2.6.8 and 6.1.1.4'
H H 0.0000 0.0000 'International Tables Vol C Tables 4.2.6.8 and 6.1.1.4'
O O 0.0106 0.0060 'International Tables Vol C Tables 4.2.6.8 and 6.1.1.4'
K K 0.2009 0.2494 'International Tables Vol C Tables 4.2.6.8 and 6.1.1.4'

loop_
_geom_angle_atom_site_label_1
_geom_angle_atom_site_label_2
_geom_angle_atom_site_label_3
_geom_angle
_geom_angle_site_symmetry_1
_geom_angle_site_symmetry_3
_geom_angle_publ_flag
O1 K1 O1 99.37(4) . 2_657 ?
O1 K1 C3 123.45(6) . 2_647 ?
O1 K1 C3 125.31(6) 2_657 2_647 ?
O1 K1 C4 131.12(6) . 2_647 ?
O1 K1 C4 129.36(6) 2_657 2_647 ?
C3 K1 C4 26.19(6) 2_647 2_647 ?
O1 K1 C5 109.88(6) . 2_647 ?
O1 K1 C5 148.12(6) 2_657 2_647 ?
C3 K1 C5 45.13(6) 2_647 2_647 ?
C4 K1 C5 25.70(6) 2_647 2_647 ?
O1 K1 C2 98.10(6) . 2_647 ?
O1 K1 C2 136.63(6) 2_657 2_647 ?
C3 K1 C2 25.62(5) 2_647 2_647 ?
C4 K1 C2 45.73(6) 2_647 2_647 ?
C5 K1 C2 52.29(6) 2_647 2_647 ?
O1 K1 C6 86.72(5) . 2_647 ?
O1 K1 C6 172.98(5) 2_657 2_647 ?
C3 K1 C6 52.18(6) 2_647 2_647 ?
C4 K1 C6 44.94(6) 2_647 2_647 ?
C5 K1 C6 24.92(5) 2_647 2_647 ?
C2 K1 C6 44.71(6) 2_647 2_647 ?
O1 K1 C1 80.81(5) . 2_647 ?
O1 K1 C1 159.24(5) 2_657 2_647 ?
C3 K1 C1 44.89(5) 2_647 2_647 ?
C4 K1 C1 52.67(5) 2_647 2_647 ?
C5 K1 C1 44.27(5) 2_647 2_647 ?
C2 K1 C1 25.50(5) 2_647 2_647 ?
C6 K1 C1 25.08(5) 2_647 2_647 ?
O1 K1 C1 118.22(4) . 2_657 ?
O1 K1 C1 20.81(4) 2_657 2_657 ?
C3 K1 C1 113.45(6) 2_647 2_657 ?
C4 K1 C1 110.49(6) 2_647 2_657 ?
C5 K1 C1 127.31(6) 2_647 2_657 ?
C2 K1 C1 133.26(6) 2_647 2_657 ?
C6 K1 C1 152.20(5) 2_647 2_657 ?
C1 K1 C1 158.04(6) 2_647 2_657 ?
O1 K1 C1 19.92(6) . . ?
O1 K1 C1 79.48(5) 2_657 . ?
C3 K1 C1 137.73(6) 2_647 . ?
C4 K1 C1 150.81(7) 2_647 . ?
C5 K1 C1 129.44(6) 2_647 . ?
C2 K1 C1 112.33(6) 2_647 . ?
C6 K1 C1 106.64(6) 2_647 . ?
C1 K1 C1 99.04(6) 2_647 . ?
C1 K1 C1 98.70(6) 2_657 . ?
O1 K1 K1 31.74(3) . 2_647 ?
O1 K1 K1 125.10(4) 2_657 2_647 ?
C3 K1 K1 91.75(5) 2_647 2_647 ?
C4 K1 K1 102.21(5) 2_647 2_647 ?
C5 K1 K1 86.75(5) 2_647 2_647 ?
C2 K1 K1 66.61(5) 2_647 2_647 ?
C6 K1 K1 61.82(4) 2_647 2_647 ?
C1 K1 K1 49.89(3) 2_647 2_647 ?
C1 K1 K1 145.86(3) 2_657 2_647 ?
C1 K1 K1 49.15(5) . 2_647 ?
O1 K1 K1 68.49(4) . 2_657 ?
O1 K1 K1 31.42(3) 2_657 2_657 ?
C3 K1 K1 151.05(5) 2_647 2_657 ?
C4 K1 K1 160.33(5) 2_647 2_657 ?
C5 K1 K1 162.37(5) 2_647 2_657 ?
C2 K1 K1 144.65(5) 2_647 2_657 ?
C6 K1 K1 153.56(4) 2_647 2_657 ?
C1 K1 K1 145.89(3) 2_647 2_657 ?
C1 K1 K1 49.84(3) 2_657 2_657 ?
C1 K1 K1 48.86(5) . 2_657 ?
K1 K1 K1 97.17(4) 2_647 2_657 ?
C1 O1 K1 118.51(13) . . ?
C1 O1 K1 114.91(13) . 2_647 ?
K1 O1 K1 116.85(5) . 2_647 ?
O1 C1 C6 121.61(17) . . ?
O1 C1 C2 120.79(17) . . ?
C6 C1 C2 117.60(19) . . ?
O1 C1 K1 122.01(13) . 2_657 ?
C6 C1 K1 75.75(13) . 2_657 ?
C2 C1 K1 71.99(13) . 2_657 ?
O1 C1 K1 44.28(11) . 2_647 ?
C6 C1 K1 97.25(13) . 2_647 ?
C2 C1 K1 128.46(15) . 2_647 ?
K1 C1 K1 158.04(6) 2_657 2_647 ?
O1 C1 K1 41.57(9) . . ?
C6 C1 K1 106.95(11) . . ?
C2 C1 K1 118.69(12) . . ?
K1 C1 K1 81.25(5) 2_657 . ?
K1 C1 K1 81.00(5) 2_647 . ?
C3 C2 C1 119.7(2) . . ?
C3 C2 C7 122.32(19) . . ?
C1 C2 C7 117.82(19) . . ?
C3 C2 K1 72.54(13) . 2_657 ?
C1 C2 K1 82.51(13) . 2_657 ?
C7 C2 K1 118.81(14) . 2_657 ?
C2 C3 C4 122.2(2) . . ?
C2 C3 K1 81.84(12) . 2_657 ?
C4 C3 K1 77.67(13) . 2_657 ?
C5 C4 C3 118.5(2) . . ?
C5 C4 K1 80.55(13) . 2_657 ?
C3 C4 K1 76.14(13) . 2_657 ?
C4 C5 C6 121.9(2) . . ?
C4 C5 K1 73.75(14) . 2_657 ?
C6 C5 K1 81.68(13) . 2_657 ?
C5 C6 C1 120.06(18) . . ?
C5 C6 C10 120.51(18) . . ?
C1 C6 C10 119.43(18) . . ?
C5 C6 K1 73.39(12) . 2_657 ?
C1 C6 K1 79.16(13) . 2_657 ?
C10 C6 K1 118.46(12) . 2_657 ?
C2 C7 C9 110.0(2) . . ?
C2 C7 C8 114.3(2) . . ?
C9 C7 C8 111.6(2) . . ?
C6 C10 C12 112.6(2) . . ?
C6 C10 C11 111.47(19) . . ?
C12 C10 C11 110.3(2) . . ?

loop_
_geom_bond_atom_site_label_1
_geom_bond_atom_site_label_2
_geom_bond_distance
_geom_bond_site_symmetry_2
_geom_bond_publ_flag
K1 O1 2.5436(17) . ?
K1 O1 2.5667(18) 2_657 ?
K1 C3 3.066(2) 2_647 ?
K1 C4 3.086(2) 2_647 ?
K1 C5 3.170(2) 2_647 ?
K1 C2 3.182(2) 2_647 ?
K1 C6 3.274(2) 2_647 ?
K1 C1 3.317(3) 2_647 ?
K1 C1 3.334(3) 2_657 ?
K1 C1 3.369(2) . ?
K1 K1 4.3536(13) 2_647 ?
K1 K1 4.3536(13) 2_657 ?
O1 C1 1.306(2) . ?
O1 K1 2.5667(18) 2_647 ?
C1 C6 1.432(3) . ?
C1 C2 1.440(3) . ?
C1 K1 3.317(3) 2_657 ?
C1 K1 3.334(3) 2_647 ?
C2 C3 1.390(3) . ?
C2 C7 1.517(3) . ?
C2 K1 3.182(2) 2_657 ?
C3 C4 1.394(3) . ?
C3 K1 3.066(2) 2_657 ?
C4 C5 1.394(3) . ?
C4 K1 3.086(2) 2_657 ?
C5 C6 1.394(3) . ?
C5 K1 3.170(2) 2_657 ?
C6 C10 1.520(3) . ?
C6 K1 3.274(2) 2_657 ?
C7 C9 1.529(4) . ?
C7 C8 1.532(4) . ?
C10 C12 1.531(4) . ?
C10 C11 1.541(4) . ?
